data_1562687
loop_
_publ_author_name
'Fang, Shuai'
'Li, Errui'
'Zhu, Dingsheng'
'Wu, Guangcheng'
'Zhang, Qinhao'
'Lin, Chuhao'
'Huang, Feihe'
'Li, Hao'

_publ_section_title
;
 A water-soluble naphthalenediimide-containing hexacationic cage.
;
_journal_issue 49
_journal_name_full 'Chemical communications (Cambridge, England)'
_journal_page_first 6074
_journal_page_last 6077
_journal_paper_doi 10.1039/d1cc02242c
_journal_volume 57
_journal_year 2021
_chemical_absolute_configuration rmad
_chemical_formula_moiety '6(Br), C90 H54 N12 O12, 3(H2 O)'
_chemical_formula_sum 'C90 H60 Br6 N12 O15'
_chemical_formula_weight 2028.96
_space_group_crystal_system monoclinic
_space_group_IT_number 4
_space_group_name_Hall 'P 2yb'
_space_group_name_H-M_alt 'P 1 21 1'
_atom_sites_solution_hydrogens mixed
_atom_sites_solution_primary dual
_audit_creation_date 2019-10-08
_audit_creation_method
;
Olex2 1.2
(compiled 2018.05.29 svn.r3508 for OlexSys, GUI svn.r5506)
;
_audit_update_record
;
2021-04-09 deposited with the CCDC.	2021-05-18 downloaded from the CCDC.
;
_cell_angle_alpha 90
_cell_angle_beta 104.068(14)
_cell_angle_gamma 90
_cell_formula_units_Z 2
_cell_length_a 14.159(7)
_cell_length_b 23.995(13)
_cell_length_c 14.229(7)
_cell_measurement_reflns_used 2356
_cell_measurement_temperature 170(2)
_cell_measurement_theta_max 53.54
_cell_measurement_theta_min 7.57
_cell_volume 4689(4)
_computing_cell_refinement 'SAINT v8.37A (Bruker, 2015)'
_computing_data_reduction 'SAINT v8.37A (Bruker, 2015)'
_computing_molecular_graphics 'Olex2 (Dolomanov et al., 2009)'
_computing_publication_material 'Olex2 (Dolomanov et al., 2009)'
_computing_structure_refinement 'ShelXL (Sheldrick, 2015)'
_computing_structure_solution 'ShelXT (Sheldrick, 2015)'
_diffrn_ambient_temperature 169.96
_diffrn_measured_fraction_theta_full 1.000
_diffrn_measured_fraction_theta_max 0.989
_diffrn_measurement_device_type 'Bruker D8 Venture'
_diffrn_measurement_method '\f and \w scans'
_diffrn_radiation_type GaK\a
_diffrn_radiation_wavelength 1.34139
_diffrn_reflns_av_R_equivalents 0.1149
_diffrn_reflns_av_unetI/netI 0.1488
_diffrn_reflns_Laue_measured_fraction_full 1.000
_diffrn_reflns_Laue_measured_fraction_max 0.989
_diffrn_reflns_limit_h_max 15
_diffrn_reflns_limit_h_min -17
_diffrn_reflns_limit_k_max 28
_diffrn_reflns_limit_k_min -29
_diffrn_reflns_limit_l_max 17
_diffrn_reflns_limit_l_min -17
_diffrn_reflns_number 48663
_diffrn_reflns_point_group_measured_fraction_full 0.974
_diffrn_reflns_point_group_measured_fraction_max 0.959
_diffrn_reflns_theta_full 53.594
_diffrn_reflns_theta_max 55.226
_diffrn_reflns_theta_min 2.785
_diffrn_standards_number 0
_exptl_absorpt_coefficient_mu 2.500
_exptl_absorpt_correction_T_max 0.7508
_exptl_absorpt_correction_T_min 0.5434
_exptl_absorpt_correction_type multi-scan
_exptl_absorpt_process_details
;
SADABS-2016/2 (Bruker,2016/2) was used for absorption correction.
wR2(int) was 0.1590 before and 0.0864 after correction.
The Ratio of minimum to maximum transmission is 0.7238.
The \l/2 correction factor is Not present.
;
_exptl_crystal_colour colourless
_exptl_crystal_colour_primary colourless
_exptl_crystal_density_diffrn 1.437
_exptl_crystal_description needle
_exptl_crystal_F_000 2028
_exptl_crystal_size_max 0.1
_exptl_crystal_size_mid 0.03
_exptl_crystal_size_min 0.02
_refine_diff_density_max 0.985
_refine_diff_density_min -0.920
_refine_diff_density_rms 0.113
_refine_ls_abs_structure_details
;
 Flack x determined using 2523 quotients [(I+)-(I-)]/[(I+)+(I-)]
 (Parsons, Flack and Wagner, Acta Cryst. B69 (2013) 249-259).
;
_refine_ls_abs_structure_Flack 0.455(14)
_refine_ls_extinction_method none
_refine_ls_goodness_of_fit_ref 0.961
_refine_ls_hydrogen_treatment constr
_refine_ls_matrix_type full
_refine_ls_number_parameters 1117
_refine_ls_number_reflns 17334
_refine_ls_number_restraints 7
_refine_ls_restrained_S_all 0.961
_refine_ls_R_factor_all 0.1844
_refine_ls_R_factor_gt 0.0870
_refine_ls_shift/su_max 0.048
_refine_ls_shift/su_mean 0.001
_refine_ls_structure_factor_coef Fsqd
_refine_ls_weighting_details 'w=1/[\s^2^(Fo^2^)+(0.1429P)^2^] where P=(Fo^2^+2Fc^2^)/3'
_refine_ls_weighting_scheme calc
_refine_ls_wR_factor_gt 0.2093
_refine_ls_wR_factor_ref 0.2689
_reflns_Friedel_coverage 0.892
_reflns_Friedel_fraction_full 0.947
_reflns_Friedel_fraction_max 0.928
_reflns_number_gt 7951
_reflns_number_total 17334
_reflns_threshold_expression 'I > 2\s(I)'
_cod_data_source_file d1cc02242c2.cif
_cod_data_source_block 191008fs_0m
_cod_depositor_comments 'Adding full bibliography for 1562686--1562691.cif.'
_cod_database_code 1562687
_shelx_shelxl_version_number 2016/6
_shelx_space_group_comment
;
The symmetry employed for this shelxl refinement is uniquely defined
by the following loop, which should always be used as a source of
symmetry information in preference to the above space-group names.
They are only intended as comments.
;
_shelx_estimated_absorpt_t_max 0.952
_shelx_estimated_absorpt_t_min 0.788
_olex2_refinement_description
;
1. Fixed Uiso
 At 1.2 times of:
  All C(H) groups, All C(H,H) groups
 At 1.5 times of:
  All O(H,H) groups
2. Uiso/Uaniso restraints and constraints
Uanis(O7) \\sim Ueq: with sigma of 0.005 and sigma for terminal atoms of 0.01
3.a Free rotating group:
 O14(H14A,H14B), O15(H15A,H15B), O16(H16A,H16B)
3.b Secondary CH2 refined with riding coordinates:
 C17(H17A,H17B), C21(H21A,H21B), C40(H40A,H40B), C44(H44A,H44B), C52(H52A,
 H52B), C71(H71A,H71B)
3.c Aromatic/amide H refined with riding coordinates:
 C6(H6), C7(H7), C13(H13), C14(H14), C16(H16), C19(H19), C22(H22), C29(H29),
 C30(H30), C36(H36), C37(H37), C39(H39), C42(H42), C45(H45), C47(H47), C48(H48),
  C49(H49), C50(H50), C53(H53), C60(H60), C61(H61), C67(H67), C68(H68),
 C70(H70), C73(H73), C74(H74), C75(H75), C76(H76), C77(H77), C78(H78), C79(H79),
  C80(H80), C81(H81), C82(H82), C83(H83), C84(H84), C85(H85), C86(H86),
 C87(H87), C88(H88), C89(H89), C90(H90)
;
_olex2_submission_special_instructions 'No special instructions were received'

loop_
_space_group_symop_operation_xyz
'x, y, z'
'-x, y+1/2, -z'

loop_
_atom_site_label
_atom_site_type_symbol
_atom_site_fract_x
_atom_site_fract_y
_atom_site_fract_z
_atom_site_U_iso_or_equiv
_atom_site_adp_type
_atom_site_occupancy
_atom_site_site_symmetry_order
_atom_site_calc_flag
_atom_site_refinement_flags_posn
_atom_site_refinement_flags_adp
_atom_site_refinement_flags_occupancy
_atom_site_disorder_assembly
_atom_site_disorder_group
Br1 Br 0.8823(2) 0.53729(9) 0.51864(16) 0.0808(7) Uani 1 1 d . . . . .
Br2 Br 0.51884(17) 0.39330(9) 0.88324(18) 0.0782(7) Uani 1 1 d . . . . .
Br3 Br 0.9678(2) 0.33222(15) 0.9585(2) 0.1095(10) Uani 1 1 d . . . . .
Br4 Br 0.1612(2) 0.67727(12) 0.3552(2) 0.1110(10) Uani 1 1 d . . . . .
Br5 Br 0.3557(3) 0.25348(11) 0.16107(19) 0.1122(11) Uani 1 1 d . . . . .
Br6 Br 0.9591(2) 0.59830(15) 0.96791(19) 0.1128(11) Uani 1 1 d . . . . .
O1 O 0.4994(9) 0.3888(6) 0.1908(9) 0.062(3) Uani 1 1 d . . . . .
O2 O 0.7188(9) 0.2704(5) 0.3727(7) 0.055(3) Uani 1 1 d . . . . .
O3 O 0.2161(9) 0.3723(5) 0.5341(9) 0.068(4) Uani 1 1 d . . . . .
O4 O 0.4319(8) 0.2520(6) 0.7152(8) 0.058(3) Uani 1 1 d . . . . .
O5 O 0.3720(8) 0.6596(5) 0.7196(8) 0.048(3) Uani 1 1 d . . . . .
O6 O 0.1911(9) 0.5414(5) 0.4987(8) 0.056(3) Uani 1 1 d . . . . .
O7 O 0.5374(9) 0.5564(5) 0.2172(10) 0.066(4) Uani 1 1 d . U . . .
O8 O 0.7155(9) 0.6775(6) 0.4347(8) 0.060(3) Uani 1 1 d . . . . .
O9 O 0.9635(9) 0.3929(6) 0.6892(9) 0.060(3) Uani 1 1 d . . . . .
O10 O 0.7122(9) 0.4023(6) 0.4239(8) 0.064(4) Uani 1 1 d . . . . .
O11 O 0.4254(9) 0.5278(5) 0.7127(8) 0.056(3) Uani 1 1 d . . . . .
O12 O 0.6872(9) 0.5374(6) 0.9618(9) 0.060(3) Uani 1 1 d . . . . .
N1 N 0.6027(10) 0.3241(7) 0.2758(9) 0.053(4) Uani 1 1 d . . . . .
N2 N 0.3243(10) 0.3114(6) 0.6214(9) 0.048(4) Uani 1 1 d . . . . .
N3 N 0.2097(11) 0.3120(6) 0.8284(9) 0.051(4) Uani 1 1 d . . . . .
N4 N 0.0950(10) 0.5673(6) 0.7371(10) 0.049(4) Uani 1 1 d . . . . .
N5 N 0.2757(9) 0.6070(5) 0.6021(9) 0.044(3) Uani 1 1 d . . . . .
N6 N 0.6214(10) 0.6182(6) 0.3233(11) 0.053(4) Uani 1 1 d . . . . .
N7 N 0.8302(10) 0.6153(6) 0.2103(9) 0.047(3) Uani 1 1 d . . . . .
N8 N 0.7402(10) 0.3624(6) 0.0963(10) 0.050(4) Uani 1 1 d . . . . .
N9 N 1.0061(10) 0.3713(7) 0.4112(9) 0.053(4) Uani 1 1 d . . . . .
N10 N 0.8303(9) 0.3933(6) 0.5568(9) 0.043(3) Uani 1 1 d . . . . .
N11 N 0.5600(9) 0.5366(6) 0.8317(9) 0.047(3) Uani 1 1 d . . . . .
N12 N 0.4081(9) 0.5577(6) 1.0050(9) 0.044(3) Uani 1 1 d . . . . .
C1 C 0.5229(12) 0.3591(8) 0.2624(14) 0.054(5) Uani 1 1 d . . . . .
C2 C 0.6427(13) 0.2941(7) 0.3640(11) 0.042(4) Uani 1 1 d . . . . .
C3 C 0.5863(12) 0.2941(7) 0.4361(11) 0.048(4) Uani 1 1 d . . . . .
C4 C 0.5014(12) 0.3245(7) 0.4236(11) 0.048(4) Uani 1 1 d . . . . .
C5 C 0.4678(12) 0.3565(7) 0.3384(10) 0.043(4) Uani 1 1 d . . . . .
C6 C 0.3803(13) 0.3884(9) 0.3235(13) 0.061(5) Uani 1 1 d . . . . .
H6 H 0.359413 0.411248 0.267829 0.073 Uiso 1 1 calc R . . . .
C7 C 0.3269(12) 0.3848(7) 0.3926(12) 0.050(4) Uani 1 1 d . . . . .
H7 H 0.268774 0.406023 0.384769 0.060 Uiso 1 1 calc R . . . .
C8 C 0.3567(12) 0.3509(7) 0.4730(11) 0.043(4) Uani 1 1 d . . . . .
C9 C 0.2882(14) 0.3476(9) 0.5404(12) 0.057(5) Uani 1 1 d . . . . .
C10 C 0.4156(12) 0.2810(8) 0.6442(14) 0.053(5) Uani 1 1 d . . . . .
C11 C 0.4761(11) 0.2876(7) 0.5734(11) 0.041(4) Uani 1 1 d . . . . .
C12 C 0.4401(11) 0.3221(8) 0.4906(11) 0.053(5) Uani 1 1 d . . . . .
C13 C 0.5631(12) 0.2594(9) 0.5931(13) 0.058(5) Uani 1 1 d . . . . .
H13 H 0.586173 0.238547 0.650868 0.070 Uiso 1 1 calc R . . . .
C14 C 0.6151(12) 0.2638(7) 0.5218(11) 0.043(4) Uani 1 1 d . . . . .
H14 H 0.675356 0.244521 0.532692 0.052 Uiso 1 1 calc R . . . .
C15 C 0.2539(15) 0.2991(8) 0.6772(12) 0.057(5) Uani 1 1 d . . . . .
C16 C 0.2728(11) 0.3227(7) 0.7742(12) 0.048(4) Uani 1 1 d . . . . .
H16 H 0.328650 0.345170 0.798544 0.058 Uiso 1 1 calc R . . . .
C17 C 0.2266(13) 0.3377(8) 0.9241(10) 0.049(4) Uani 1 1 d . . . . .
H17A H 0.291891 0.326695 0.962825 0.059 Uiso 1 1 calc R . . . .
H17B H 0.177864 0.323311 0.957513 0.059 Uiso 1 1 calc R . . . .
C18 C 0.2203(12) 0.4002(9) 0.9197(11) 0.056(5) Uani 1 1 d . . . . .
C19 C 0.1471(12) 0.4290(6) 0.8494(11) 0.042(4) Uani 1 1 d . . . . .
H19 H 0.101301 0.408480 0.802125 0.050 Uiso 1 1 calc R . . . .
C20 C 0.1428(13) 0.4870(7) 0.8501(13) 0.053(5) Uani 1 1 d . . . . .
C21 C 0.0603(13) 0.5147(9) 0.7777(14) 0.064(6) Uani 1 1 d . . . . .
H21A H 0.007528 0.524138 0.809525 0.077 Uiso 1 1 calc R . . . .
H21B H 0.033677 0.488487 0.724041 0.077 Uiso 1 1 calc R . . . .
C22 C 0.1723(11) 0.5631(7) 0.6900(11) 0.044(4) Uani 1 1 d . . . . .
H22 H 0.202970 0.528408 0.684452 0.052 Uiso 1 1 calc R . . . .
C23 C 0.1995(12) 0.6089(7) 0.6545(12) 0.047(4) Uani 1 1 d . . . . .
C24 C 0.3651(11) 0.6352(7) 0.6428(11) 0.039(4) Uani 1 1 d . . . . .
C25 C 0.4405(12) 0.6359(7) 0.5886(11) 0.044(4) Uani 1 1 d . . . . .
C26 C 0.4238(11) 0.6059(7) 0.5014(11) 0.044(4) Uani 1 1 d . . . . .
C27 C 0.3379(11) 0.5741(7) 0.4673(10) 0.041(4) Uani 1 1 d . . . . .
C28 C 0.2611(12) 0.5700(7) 0.5213(11) 0.042(4) Uani 1 1 d . . . . .
C29 C 0.3244(14) 0.5407(8) 0.3808(12) 0.058(5) Uani 1 1 d . . . . .
H29 H 0.270763 0.515987 0.361674 0.070 Uiso 1 1 calc R . . . .
C30 C 0.3930(15) 0.5463(8) 0.3270(12) 0.061(5) Uani 1 1 d . . . . .
H30 H 0.383399 0.526462 0.267700 0.073 Uiso 1 1 calc R . . . .
C31 C 0.4717(12) 0.5781(7) 0.3543(11) 0.046(4) Uani 1 1 d . . . . .
C32 C 0.5425(14) 0.5807(10) 0.2875(16) 0.070(6) Uani 1 1 d . . . . .
C33 C 0.6460(12) 0.6485(7) 0.4151(10) 0.037(4) Uani 1 1 d . . . . .
C34 C 0.5741(11) 0.6404(6) 0.4739(11) 0.038(4) Uani 1 1 d . . . . .
C35 C 0.4916(14) 0.6090(7) 0.4439(12) 0.056(5) Uani 1 1 d . . . . .
C36 C 0.5930(12) 0.6685(7) 0.5636(10) 0.045(4) Uani 1 1 d . . . . .
H36 H 0.652125 0.688166 0.587426 0.054 Uiso 1 1 calc R . . . .
C37 C 0.5205(13) 0.6662(8) 0.6171(11) 0.052(5) Uani 1 1 d . . . . .
H37 H 0.529682 0.687210 0.675214 0.062 Uiso 1 1 calc R . . . .
C38 C 0.6812(15) 0.6294(7) 0.2557(11) 0.055(5) Uani 1 1 d . . . . .
C39 C 0.7737(11) 0.6080(8) 0.2719(12) 0.048(4) Uani 1 1 d . . . . .
H39 H 0.798551 0.587234 0.329364 0.058 Uiso 1 1 calc R . . . .
C40 C 0.9269(10) 0.5925(8) 0.2257(10) 0.042(4) Uani 1 1 d . . . . .
H40A H 0.966231 0.602857 0.290846 0.051 Uiso 1 1 calc R . . . .
H40B H 0.959477 0.607398 0.176757 0.051 Uiso 1 1 calc R . . . .
C41 C 0.9180(11) 0.5307(9) 0.2169(11) 0.051(5) Uani 1 1 d . . . . .
C42 C 0.8516(12) 0.5007(7) 0.1492(11) 0.041(4) Uani 1 1 d . . . . .
H42 H 0.802169 0.520141 0.103892 0.050 Uiso 1 1 calc R . . . .
C43 C 0.8544(13) 0.4437(7) 0.1449(12) 0.049(5) Uani 1 1 d . . . . .
C44 C 0.7783(16) 0.4151(7) 0.0591(13) 0.064(5) Uani 1 1 d . . . . .
H44A H 0.723670 0.441012 0.033276 0.076 Uiso 1 1 calc R . . . .
H44B H 0.809677 0.405818 0.006054 0.076 Uiso 1 1 calc R . . . .
C45 C 0.6912(11) 0.3666(7) 0.1696(11) 0.045(4) Uani 1 1 d . . . . .
H45 H 0.683231 0.401915 0.196662 0.054 Uiso 1 1 calc R . . . .
C46 C 0.6549(14) 0.3202(8) 0.2024(12) 0.060(5) Uani 1 1 d . . . . .
C47 C 0.6658(15) 0.2703(8) 0.1587(14) 0.066(6) Uani 1 1 d . . . . .
H47 H 0.637217 0.237577 0.177374 0.079 Uiso 1 1 calc R . . . .
C48 C 0.7166(14) 0.2670(8) 0.0898(12) 0.060(5) Uani 1 1 d . . . . .
H48 H 0.728401 0.231874 0.063888 0.072 Uiso 1 1 calc R . . . .
C49 C 0.7504(12) 0.3148(8) 0.0581(12) 0.050(4) Uani 1 1 d . . . . .
H49 H 0.782372 0.312990 0.006717 0.060 Uiso 1 1 calc R . . . .
C50 C 0.9209(12) 0.4138(8) 0.2088(14) 0.055(5) Uani 1 1 d . . . . .
H50 H 0.921305 0.374288 0.204243 0.066 Uiso 1 1 calc R . . . .
C51 C 0.9875(13) 0.4403(9) 0.2800(12) 0.054(5) Uani 1 1 d . . . . .
C52 C 1.0604(12) 0.4073(8) 0.3573(11) 0.052(5) Uani 1 1 d . . . . .
H52A H 1.101874 0.383995 0.326123 0.062 Uiso 1 1 calc R . . . .
H52B H 1.103077 0.433317 0.402577 0.062 Uiso 1 1 calc R . . . .
C53 C 0.9449(11) 0.3956(8) 0.4546(10) 0.044(4) Uani 1 1 d . . . . .
H53 H 0.936833 0.434908 0.449553 0.053 Uiso 1 1 calc R . . . .
C54 C 0.8926(12) 0.3660(8) 0.5066(12) 0.049(4) Uani 1 1 d . . . . .
C55 C 0.8827(14) 0.4063(7) 0.6603(12) 0.045(4) Uani 1 1 d . . . . .
C56 C 0.8201(11) 0.4370(7) 0.7104(10) 0.039(4) Uani 1 1 d . . . . .
C57 C 0.7237(11) 0.4503(7) 0.6671(11) 0.041(4) Uani 1 1 d . . . . .
C58 C 0.6806(13) 0.4400(6) 0.5648(12) 0.044(4) Uani 1 1 d . . . . .
C59 C 0.7367(13) 0.4117(7) 0.5059(14) 0.050(4) Uani 1 1 d . . . . .
C60 C 0.5899(15) 0.4517(7) 0.5326(14) 0.058(5) Uani 1 1 d . . . . .
H60 H 0.559808 0.443089 0.466920 0.070 Uiso 1 1 calc R . . . .
C61 C 0.5324(15) 0.4766(8) 0.5897(15) 0.064(5) Uani 1 1 d . . . . .
H61 H 0.466249 0.484610 0.559633 0.077 Uiso 1 1 calc R . . . .
C62 C 0.5638(13) 0.4891(7) 0.6793(14) 0.052(4) Uani 1 1 d . . . . .
C63 C 0.5084(15) 0.5178(6) 0.7381(11) 0.046(4) Uani 1 1 d . . . . .
C64 C 0.6549(14) 0.5263(9) 0.8809(15) 0.061(5) Uani 1 1 d . . . . .
C65 C 0.7156(11) 0.4931(7) 0.8200(10) 0.038(4) Uani 1 1 d . . . . .
C66 C 0.6636(13) 0.4797(6) 0.7217(11) 0.047(4) Uani 1 1 d . . . . .
C67 C 0.8098(12) 0.4807(7) 0.8608(12) 0.051(5) Uani 1 1 d . . . . .
H67 H 0.840442 0.493757 0.923864 0.061 Uiso 1 1 calc R . . . .
C68 C 0.8613(11) 0.4482(8) 0.8087(11) 0.050(5) Uani 1 1 d . . . . .
H68 H 0.923657 0.433831 0.839489 0.060 Uiso 1 1 calc R . . . .
C69 C 0.5037(12) 0.5642(7) 0.8907(11) 0.048(4) Uani 1 1 d . . . . .
C70 C 0.4552(11) 0.5323(8) 0.9419(11) 0.048(4) Uani 1 1 d . . . . .
H70 H 0.453514 0.492912 0.934543 0.058 Uiso 1 1 calc R . . . .
C71 C 0.3564(13) 0.5226(9) 1.0623(12) 0.059(5) Uani 1 1 d . . . . .
H71A H 0.324971 0.546104 1.103140 0.070 Uiso 1 1 calc R . . . .
H71B H 0.402430 0.496839 1.104839 0.070 Uiso 1 1 calc R . . . .
C72 C 0.2799(13) 0.4898(8) 0.9888(12) 0.050(5) Uani 1 1 d . . . . .
C73 C 0.2060(12) 0.5157(8) 0.9230(12) 0.047(4) Uani 1 1 d . . . . .
H73 H 0.198016 0.554845 0.927777 0.056 Uiso 1 1 calc R . . . .
C74 C 0.2860(12) 0.4321(8) 0.9875(10) 0.047(4) Uani 1 1 d . . . . .
H74 H 0.336160 0.413923 1.033931 0.056 Uiso 1 1 calc R . . . .
C75 C 0.4111(12) 0.6159(8) 1.0168(12) 0.052(5) Uani 1 1 d . . . . .
H75 H 0.375234 0.633394 1.056996 0.063 Uiso 1 1 calc R . . . .
C76 C 0.4636(11) 0.6454(7) 0.9719(11) 0.044(4) Uani 1 1 d . . . . .
H76 H 0.469749 0.684171 0.985229 0.053 Uiso 1 1 calc R . . . .
C77 C 0.5121(12) 0.6230(7) 0.9041(12) 0.051(4) Uani 1 1 d . . . . .
H77 H 0.547795 0.645572 0.870086 0.061 Uiso 1 1 calc R . . . .
C78 C 0.9038(14) 0.3063(7) 0.5114(11) 0.054(5) Uani 1 1 d . . . . .
H78 H 0.867649 0.284284 0.545711 0.065 Uiso 1 1 calc R . . . .
C79 C 0.9700(13) 0.2813(9) 0.4637(13) 0.062(5) Uani 1 1 d . . . . .
H79 H 0.980157 0.242133 0.466290 0.075 Uiso 1 1 calc R . . . .
C80 C 1.0190(14) 0.3152(7) 0.4136(12) 0.054(5) Uani 1 1 d . . . . .
H80 H 1.062730 0.299103 0.380167 0.065 Uiso 1 1 calc R . . . .
C81 C 0.9875(12) 0.4982(9) 0.2867(11) 0.051(5) Uani 1 1 d . . . . .
H81 H 1.033239 0.516400 0.337303 0.061 Uiso 1 1 calc R . . . .
C82 C 0.7919(14) 0.6488(7) 0.1293(13) 0.056(5) Uani 1 1 d . . . . .
H82 H 0.831031 0.656364 0.085211 0.067 Uiso 1 1 calc R . . . .
C83 C 0.7043(13) 0.6701(7) 0.1122(11) 0.046(4) Uani 1 1 d . . . . .
H83 H 0.679389 0.690329 0.054090 0.055 Uiso 1 1 calc R . . . .
C84 C 0.6491(12) 0.6636(6) 0.1765(10) 0.039(4) Uani 1 1 d . . . . .
H84 H 0.588561 0.682491 0.167195 0.047 Uiso 1 1 calc R . . . .
C85 C 0.1630(12) 0.6609(8) 0.6654(12) 0.052(5) Uani 1 1 d . . . . .
H85 H 0.187027 0.693466 0.641192 0.063 Uiso 1 1 calc R . . . .
C86 C 0.0884(12) 0.6631(7) 0.7142(13) 0.054(5) Uani 1 1 d . . . . .
H86 H 0.058819 0.697816 0.721552 0.065 Uiso 1 1 calc R . . . .
C87 C 0.0580(12) 0.6162(7) 0.7510(11) 0.048(4) Uani 1 1 d . . . . .
H87 H 0.009784 0.618611 0.787050 0.057 Uiso 1 1 calc R . . . .
C88 C 0.1243(14) 0.2812(8) 0.7954(12) 0.054(5) Uani 1 1 d . . . . .
H88 H 0.078600 0.276280 0.833779 0.065 Uiso 1 1 calc R . . . .
C89 C 0.1097(13) 0.2579(8) 0.7025(13) 0.056(5) Uani 1 1 d . . . . .
H89 H 0.053623 0.235787 0.677172 0.068 Uiso 1 1 calc R . . . .
C90 C 0.1759(12) 0.2668(7) 0.6484(12) 0.048(4) Uani 1 1 d . . . . .
H90 H 0.165678 0.248994 0.587069 0.058 Uiso 1 1 calc R . . . .
O14 O 0.9789(15) 0.6542(6) 0.4529(11) 0.097(5) Uani 1 1 d . . . . .
H14A H 0.936008 0.676348 0.467736 0.145 Uiso 1 1 d G . . . .
H14B H 1.016332 0.673202 0.424478 0.145 Uiso 1 1 d G . . . .
O15 O 0.7385(12) 0.6286(7) 0.8114(12) 0.088(4) Uani 1 1 d . . . . .
H15A H 0.718354 0.662424 0.795791 0.131 Uiso 1 1 d G . . . .
H15B H 0.799783 0.626018 0.811455 0.131 Uiso 1 1 d G . . . .
O16 O 0.8098(10) 0.3024(6) 0.7358(11) 0.079(4) Uani 1 1 d . . . . .
H16A H 0.805943 0.281903 0.785208 0.118 Uiso 1 1 d G . . . .
H16B H 0.869658 0.302810 0.730262 0.118 Uiso 1 1 d G . . . .

loop_
_atom_site_aniso_label
_atom_site_aniso_U_11
_atom_site_aniso_U_22
_atom_site_aniso_U_33
_atom_site_aniso_U_23
_atom_site_aniso_U_13
_atom_site_aniso_U_12
Br1 0.115(2) 0.0623(14) 0.0739(14) 0.0017(12) 0.0396(14) -0.0044(14)
Br2 0.0746(15) 0.0612(14) 0.1050(17) 0.0032(13) 0.0337(13) -0.0014(12)
Br3 0.0879(19) 0.147(3) 0.106(2) 0.0250(19) 0.0476(17) 0.0108(19)
Br4 0.0797(18) 0.0758(17) 0.156(3) 0.0168(17) -0.0129(17) -0.0124(15)
Br5 0.167(3) 0.0698(16) 0.0806(17) 0.0132(14) -0.0074(17) -0.0120(18)
Br6 0.113(2) 0.149(3) 0.0913(18) -0.0122(19) 0.0536(17) -0.025(2)
O1 0.067(8) 0.072(8) 0.052(7) 0.023(7) 0.025(7) 0.000(7)
O2 0.049(7) 0.074(9) 0.045(7) -0.002(6) 0.018(6) 0.009(7)
O3 0.064(8) 0.077(9) 0.084(9) 0.035(7) 0.057(8) 0.040(7)
O4 0.047(7) 0.091(9) 0.039(6) 0.030(7) 0.015(5) 0.016(7)
O5 0.044(7) 0.058(7) 0.047(7) 0.004(6) 0.021(6) -0.001(6)
O6 0.047(7) 0.066(8) 0.060(7) -0.006(6) 0.024(6) -0.018(7)
O7 0.070(8) 0.073(8) 0.064(7) -0.027(6) 0.034(6) -0.026(6)
O8 0.048(7) 0.094(10) 0.047(7) -0.006(7) 0.027(6) -0.024(8)
O9 0.050(7) 0.076(9) 0.058(7) -0.007(7) 0.022(7) 0.009(7)
O10 0.071(9) 0.079(10) 0.041(7) 0.009(7) 0.012(6) 0.022(8)
O11 0.056(8) 0.060(8) 0.051(7) 0.003(6) 0.010(6) 0.022(7)
O12 0.069(8) 0.077(9) 0.045(7) 0.002(7) 0.034(6) 0.015(7)
N1 0.048(9) 0.083(11) 0.036(7) -0.004(7) 0.026(7) -0.014(8)
N2 0.053(8) 0.065(9) 0.036(7) 0.004(7) 0.034(7) 0.000(8)
N3 0.058(10) 0.056(9) 0.048(8) 0.002(7) 0.028(7) 0.006(8)
N4 0.054(9) 0.042(9) 0.056(8) 0.014(7) 0.023(8) 0.000(7)
N5 0.043(8) 0.041(8) 0.055(8) 0.009(7) 0.028(7) -0.004(7)
N6 0.047(8) 0.051(9) 0.073(10) -0.010(7) 0.038(8) -0.001(7)
N7 0.058(9) 0.044(8) 0.041(7) -0.009(7) 0.017(7) -0.022(7)
N8 0.050(9) 0.054(10) 0.048(8) 0.005(7) 0.016(7) -0.004(8)
N9 0.041(8) 0.083(12) 0.035(7) 0.007(7) 0.009(7) 0.011(8)
N10 0.036(7) 0.044(8) 0.049(8) -0.005(7) 0.012(7) 0.005(7)
N11 0.040(8) 0.059(9) 0.047(8) -0.006(7) 0.022(7) -0.004(7)
N12 0.038(8) 0.056(10) 0.039(7) 0.009(6) 0.013(6) -0.002(7)
C1 0.030(9) 0.068(13) 0.065(12) -0.025(11) 0.016(9) -0.008(9)
C2 0.045(10) 0.041(9) 0.040(9) -0.007(7) 0.009(8) -0.003(8)
C3 0.037(9) 0.068(12) 0.046(10) 0.010(9) 0.024(8) 0.012(9)
C4 0.052(11) 0.051(11) 0.042(9) -0.006(8) 0.015(8) -0.025(9)
C5 0.042(10) 0.064(11) 0.027(8) 0.011(8) 0.015(7) -0.012(9)
C6 0.064(12) 0.074(13) 0.052(11) -0.008(10) 0.028(10) -0.005(11)
C7 0.040(9) 0.054(11) 0.063(11) 0.005(9) 0.025(9) 0.004(9)
C8 0.044(10) 0.048(10) 0.041(9) 0.014(8) 0.014(8) 0.008(8)
C9 0.051(12) 0.081(14) 0.043(10) 0.010(10) 0.020(9) -0.003(11)
C10 0.040(10) 0.064(12) 0.067(12) 0.000(10) 0.034(9) 0.004(9)
C11 0.050(10) 0.047(10) 0.039(8) 0.017(7) 0.033(8) 0.017(8)
C12 0.031(9) 0.085(14) 0.046(10) -0.007(10) 0.017(8) 0.006(9)
C13 0.029(9) 0.091(14) 0.056(10) 0.018(10) 0.015(8) 0.006(10)
C14 0.043(10) 0.046(10) 0.042(9) -0.017(8) 0.015(8) 0.002(8)
C15 0.080(14) 0.056(11) 0.046(10) -0.001(9) 0.035(10) 0.004(11)
C16 0.031(9) 0.056(11) 0.065(11) 0.004(9) 0.026(8) 0.028(8)
C17 0.050(10) 0.075(13) 0.022(8) -0.012(8) 0.009(7) -0.019(10)
C18 0.040(10) 0.097(16) 0.037(9) 0.019(10) 0.020(9) 0.026(11)
C19 0.061(11) 0.036(9) 0.036(8) 0.002(7) 0.027(8) -0.012(8)
C20 0.048(11) 0.053(12) 0.067(12) 0.001(9) 0.032(10) -0.014(9)
C21 0.054(12) 0.083(14) 0.074(12) 0.001(11) 0.050(11) -0.001(11)
C22 0.033(9) 0.050(10) 0.051(9) -0.009(8) 0.016(8) -0.008(8)
C23 0.043(10) 0.042(10) 0.061(10) 0.012(8) 0.023(9) 0.000(8)
C24 0.032(9) 0.046(10) 0.037(9) 0.010(8) 0.000(7) 0.004(8)
C25 0.041(10) 0.054(10) 0.042(9) -0.005(8) 0.019(8) 0.002(9)
C26 0.042(10) 0.046(10) 0.050(9) 0.008(8) 0.025(8) -0.003(8)
C27 0.028(8) 0.072(12) 0.026(7) 0.004(7) 0.014(7) -0.008(8)
C28 0.049(11) 0.050(10) 0.034(8) 0.004(7) 0.025(8) -0.005(9)
C29 0.066(12) 0.054(11) 0.065(11) -0.012(10) 0.036(10) 0.000(10)
C30 0.092(15) 0.056(12) 0.045(9) -0.004(9) 0.037(11) -0.006(11)
C31 0.043(10) 0.047(10) 0.045(9) -0.011(8) 0.006(8) -0.014(8)
C32 0.044(12) 0.088(16) 0.079(15) 0.002(13) 0.016(11) -0.015(11)
C33 0.036(9) 0.054(10) 0.028(8) 0.009(7) 0.019(7) 0.003(8)
C34 0.032(9) 0.034(9) 0.051(9) 0.012(7) 0.013(8) -0.009(7)
C35 0.070(13) 0.048(11) 0.059(11) -0.001(9) 0.035(10) 0.009(10)
C36 0.042(9) 0.067(12) 0.026(8) -0.011(7) 0.007(7) -0.020(9)
C37 0.052(11) 0.066(12) 0.036(9) -0.018(8) 0.009(8) -0.021(10)
C38 0.094(15) 0.046(10) 0.042(9) -0.011(8) 0.051(10) -0.009(10)
C39 0.032(9) 0.067(12) 0.051(9) -0.026(9) 0.021(8) -0.020(9)
C40 0.016(8) 0.080(13) 0.034(8) -0.010(8) 0.012(7) -0.011(8)
C41 0.031(9) 0.092(15) 0.032(8) -0.006(9) 0.009(8) -0.008(10)
C42 0.045(10) 0.046(10) 0.036(9) 0.014(7) 0.014(8) 0.007(8)
C43 0.061(12) 0.050(11) 0.050(10) 0.008(9) 0.040(10) -0.015(9)
C44 0.099(15) 0.044(11) 0.056(11) 0.012(9) 0.035(11) -0.015(11)
C45 0.035(9) 0.055(11) 0.040(9) -0.004(8) -0.001(8) -0.002(8)
C46 0.076(13) 0.059(12) 0.052(10) -0.010(9) 0.032(10) -0.027(11)
C47 0.091(15) 0.044(11) 0.078(13) -0.016(10) 0.048(12) -0.015(10)
C48 0.068(13) 0.073(14) 0.052(10) 0.013(9) 0.037(10) -0.008(11)
C49 0.044(10) 0.062(12) 0.046(9) 0.008(9) 0.015(8) 0.020(9)
C50 0.040(10) 0.062(12) 0.073(13) 0.018(10) 0.033(10) 0.011(9)
C51 0.039(10) 0.078(15) 0.037(9) 0.023(9) -0.002(8) -0.001(10)
C52 0.045(10) 0.076(14) 0.033(8) 0.013(9) 0.006(8) 0.005(9)
C53 0.047(9) 0.047(10) 0.035(8) 0.001(8) 0.004(8) 0.013(9)
C54 0.035(9) 0.069(13) 0.045(10) 0.000(8) 0.012(8) 0.021(9)
C55 0.056(11) 0.034(10) 0.046(10) -0.006(7) 0.016(9) -0.016(9)
C56 0.036(9) 0.049(10) 0.032(8) -0.004(7) 0.006(7) -0.014(8)
C57 0.033(9) 0.049(10) 0.043(9) -0.019(7) 0.016(8) -0.021(8)
C58 0.045(11) 0.030(9) 0.056(10) -0.011(7) 0.009(9) 0.000(8)
C59 0.061(12) 0.034(10) 0.053(11) 0.005(8) 0.007(10) -0.001(9)
C60 0.067(13) 0.047(11) 0.066(11) -0.018(9) 0.027(11) -0.003(10)
C61 0.059(12) 0.045(11) 0.079(14) 0.004(10) -0.002(11) 0.007(10)
C62 0.037(10) 0.059(12) 0.066(12) -0.005(9) 0.025(9) -0.010(9)
C63 0.062(12) 0.032(9) 0.039(9) 0.010(7) 0.003(9) 0.015(9)
C64 0.049(12) 0.083(15) 0.059(12) 0.016(11) 0.030(10) 0.025(10)
C65 0.036(9) 0.050(10) 0.026(8) 0.006(7) 0.000(7) 0.001(8)
C66 0.059(12) 0.030(9) 0.051(10) 0.002(7) 0.010(9) -0.006(8)
C67 0.043(10) 0.065(12) 0.043(9) 0.026(9) 0.008(8) 0.000(9)
C68 0.027(8) 0.093(14) 0.033(8) -0.008(9) 0.012(7) -0.001(9)
C69 0.050(11) 0.056(11) 0.039(9) 0.000(8) 0.012(9) 0.002(9)
C70 0.041(10) 0.059(11) 0.042(9) -0.014(9) 0.005(8) -0.014(9)
C71 0.051(11) 0.084(15) 0.043(9) -0.009(9) 0.016(9) -0.020(10)
C72 0.048(11) 0.058(12) 0.049(10) -0.015(9) 0.021(9) -0.018(9)
C73 0.043(10) 0.055(11) 0.046(10) -0.009(8) 0.017(9) 0.001(9)
C74 0.043(10) 0.076(14) 0.020(7) -0.007(8) 0.003(7) -0.011(9)
C75 0.035(9) 0.072(14) 0.041(9) -0.010(9) -0.008(8) 0.000(9)
C76 0.034(9) 0.056(11) 0.040(9) -0.004(8) 0.004(8) -0.010(8)
C77 0.047(10) 0.045(11) 0.055(10) 0.003(8) 0.002(9) 0.003(9)
C78 0.082(14) 0.038(10) 0.046(10) -0.005(8) 0.024(10) 0.009(9)
C79 0.047(11) 0.062(12) 0.067(12) 0.015(10) -0.006(10) -0.003(10)
C80 0.075(13) 0.034(10) 0.054(10) -0.009(8) 0.017(10) 0.006(9)
C81 0.036(10) 0.093(16) 0.026(8) 0.013(9) 0.010(8) 0.010(10)
C82 0.069(13) 0.045(11) 0.072(12) -0.017(10) 0.055(11) -0.022(10)
C83 0.053(11) 0.061(11) 0.029(8) 0.008(8) 0.021(8) 0.003(9)
C84 0.044(9) 0.039(9) 0.033(8) 0.006(7) 0.007(7) 0.005(8)
C85 0.052(11) 0.054(11) 0.059(11) 0.019(9) 0.028(9) 0.007(9)
C86 0.043(10) 0.042(11) 0.075(12) -0.004(9) 0.012(9) 0.000(8)
C87 0.053(10) 0.047(11) 0.043(9) 0.013(8) 0.011(8) -0.008(9)
C88 0.064(12) 0.062(12) 0.043(10) 0.006(9) 0.026(9) 0.016(10)
C89 0.038(10) 0.070(12) 0.060(11) -0.010(10) 0.008(9) 0.000(9)
C90 0.043(10) 0.056(12) 0.049(10) 0.006(8) 0.020(9) 0.008(9)
O14 0.145(17) 0.064(9) 0.064(10) 0.009(8) -0.010(10) -0.033(10)
O15 0.097(11) 0.091(12) 0.084(10) -0.019(9) 0.040(10) -0.005(9)
O16 0.068(9) 0.066(10) 0.104(11) 0.008(8) 0.026(8) 0.003(8)

loop_
_atom_type_symbol
_atom_type_description
_atom_type_scat_dispersion_real
_atom_type_scat_dispersion_imag
_atom_type_scat_source
C C 0.0148 0.0070 'International Tables Vol C Tables 4.2.6.8 and 6.1.1.4'
H H 0.0000 0.0000 'International Tables Vol C Tables 4.2.6.8 and 6.1.1.4'
Br Br -0.9502 1.0410 'International Tables Vol C Tables 4.2.6.8 and 6.1.1.4'
N N 0.0253 0.0136 'International Tables Vol C Tables 4.2.6.8 and 6.1.1.4'
O O 0.0412 0.0250 'International Tables Vol C Tables 4.2.6.8 and 6.1.1.4'

loop_
_geom_angle_atom_site_label_1
_geom_angle_atom_site_label_2
_geom_angle_atom_site_label_3
_geom_angle
_geom_angle_site_symmetry_1
_geom_angle_site_symmetry_3
_geom_angle_publ_flag
C1 N1 C2 124.0(13) . . ?
C1 N1 C46 119.4(15) . . ?
C46 N1 C2 116.3(15) . . ?
C9 N2 C10 127.5(12) . . ?
C9 N2 C15 113.9(14) . . ?
C15 N2 C10 118.0(14) . . ?
C16 N3 C17 118.4(15) . . ?
C16 N3 C88 123.5(14) . . ?
C88 N3 C17 117.9(13) . . ?
C22 N4 C21 118.5(13) . . ?
C87 N4 C21 120.4(13) . . ?
C87 N4 C22 121.0(14) . . ?
C24 N5 C23 118.2(13) . . ?
C28 N5 C23 116.9(13) . . ?
C28 N5 C24 124.1(12) . . ?
C32 N6 C33 129.0(14) . . ?
C32 N6 C38 114.3(15) . . ?
C38 N6 C33 116.7(13) . . ?
C39 N7 C40 123.4(14) . . ?
C39 N7 C82 116.1(15) . . ?
C82 N7 C40 120.4(13) . . ?
C45 N8 C44 119.0(14) . . ?
C49 N8 C44 120.4(14) . . ?
C49 N8 C45 120.6(14) . . ?
C53 N9 C52 117.8(15) . . ?
C53 N9 C80 121.8(15) . . ?
C80 N9 C52 120.3(14) . . ?
C54 N10 C55 111.5(13) . . ?
C59 N10 C54 120.3(13) . . ?
C59 N10 C55 127.6(14) . . ?
C63 N11 C69 117.1(14) . . ?
C64 N11 C63 129.2(15) . . ?
C64 N11 C69 113.2(13) . . ?
C70 N12 C71 119.1(15) . . ?
C70 N12 C75 120.6(14) . . ?
C75 N12 C71 120.2(14) . . ?
O1 C1 N1 121.2(15) . . ?
O1 C1 C5 123.2(16) . . ?
N1 C1 C5 115.6(17) . . ?
O2 C2 N1 118.8(14) . . ?
O2 C2 C3 124.4(15) . . ?
N1 C2 C3 116.8(15) . . ?
C4 C3 C2 121.5(15) . . ?
C4 C3 C14 116.7(13) . . ?
C14 C3 C2 121.9(15) . . ?
C3 C4 C5 119.8(14) . . ?
C3 C4 C12 122.7(15) . . ?
C5 C4 C12 117.3(16) . . ?
C4 C5 C1 121.4(16) . . ?
C4 C5 C6 121.0(13) . . ?
C6 C5 C1 117.5(15) . . ?
C5 C6 H6 121.0 . . ?
C7 C6 C5 117.9(17) . . ?
C7 C6 H6 121.0 . . ?
C6 C7 H7 119.5 . . ?
C6 C7 C8 121.0(16) . . ?
C8 C7 H7 119.5 . . ?
C7 C8 C9 116.0(15) . . ?
C12 C8 C7 122.5(14) . . ?
C12 C8 C9 121.5(15) . . ?
O3 C9 N2 120.3(14) . . ?
O3 C9 C8 127.3(16) . . ?
N2 C9 C8 112.4(15) . . ?
O4 C10 N2 117.2(13) . . ?
O4 C10 C11 127.5(16) . . ?
N2 C10 C11 115.2(15) . . ?
C12 C11 C10 118.2(14) . . ?
C13 C11 C10 116.6(14) . . ?
C13 C11 C12 125.2(13) . . ?
C8 C12 C4 120.1(16) . . ?
C8 C12 C11 125.1(13) . . ?
C11 C12 C4 114.7(14) . . ?
C11 C13 H13 122.6 . . ?
C11 C13 C14 114.8(15) . . ?
C14 C13 H13 122.6 . . ?
C3 C14 C13 125.7(15) . . ?
C3 C14 H14 117.2 . . ?
C13 C14 H14 117.2 . . ?
N2 C15 C16 116.6(17) . . ?
C90 C15 N2 125.5(15) . . ?
C90 C15 C16 117.8(15) . . ?
N3 C16 C15 118.5(17) . . ?
N3 C16 H16 120.8 . . ?
C15 C16 H16 120.8 . . ?
N3 C17 H17A 109.0 . . ?
N3 C17 H17B 109.0 . . ?
N3 C17 C18 112.8(13) . . ?
H17A C17 H17B 107.8 . . ?
C18 C17 H17A 109.0 . . ?
C18 C17 H17B 109.0 . . ?
C19 C18 C17 122.4(17) . . ?
C74 C18 C17 119.8(15) . . ?
C74 C18 C19 117.8(18) . . ?
C18 C19 H19 119.9 . . ?
C20 C19 C18 120.1(17) . . ?
C20 C19 H19 119.9 . . ?
C19 C20 C21 117.5(17) . . ?
C73 C20 C19 119.0(18) . . ?
C73 C20 C21 123.0(17) . . ?
N4 C21 H21A 109.4 . . ?
N4 C21 H21B 109.4 . . ?
C20 C21 N4 111.0(14) . . ?
C20 C21 H21A 109.4 . . ?
C20 C21 H21B 109.4 . . ?
H21A C21 H21B 108.0 . . ?
N4 C22 H22 121.5 . . ?
C23 C22 N4 117.0(15) . . ?
C23 C22 H22 121.5 . . ?
C22 C23 N5 119.8(15) . . ?
C22 C23 C85 124.6(15) . . ?
C85 C23 N5 115.6(14) . . ?
O5 C24 N5 117.3(13) . . ?
O5 C24 C25 123.9(15) . . ?
N5 C24 C25 118.7(14) . . ?
C26 C25 C24 118.3(15) . . ?
C37 C25 C24 121.7(15) . . ?
C37 C25 C26 120.0(14) . . ?
C25 C26 C27 121.7(13) . . ?
C25 C26 C35 119.6(15) . . ?
C35 C26 C27 118.7(14) . . ?
C26 C27 C28 122.4(13) . . ?
C26 C27 C29 121.1(13) . . ?
C29 C27 C28 116.4(14) . . ?
O6 C28 N5 121.7(13) . . ?
O6 C28 C27 124.8(14) . . ?
N5 C28 C27 113.3(14) . . ?
C27 C29 H29 121.5 . . ?
C30 C29 C27 117.0(17) . . ?
C30 C29 H29 121.5 . . ?
C29 C30 H30 118.4 . . ?
C31 C30 C29 123.2(16) . . ?
C31 C30 H30 118.4 . . ?
C30 C31 C32 118.0(15) . . ?
C30 C31 C35 121.6(15) . . ?
C35 C31 C32 120.5(16) . . ?
O7 C32 N6 120.8(17) . . ?
O7 C32 C31 127.2(18) . . ?
N6 C32 C31 112.0(17) . . ?
O8 C33 N6 120.5(12) . . ?
O8 C33 C34 126.3(14) . . ?
N6 C33 C34 113.1(14) . . ?
C35 C34 C33 123.3(15) . . ?
C35 C34 C36 120.3(14) . . ?
C36 C34 C33 116.4(14) . . ?
C26 C35 C31 118.1(17) . . ?
C34 C35 C26 120.0(15) . . ?
C34 C35 C31 121.9(14) . . ?
C34 C36 H36 121.1 . . ?
C34 C36 C37 117.7(14) . . ?
C37 C36 H36 121.1 . . ?
C25 C37 C36 122.2(14) . . ?
C25 C37 H37 118.9 . . ?
C36 C37 H37 118.9 . . ?
C39 C38 N6 120.4(16) . . ?
C39 C38 C84 118.0(14) . . ?
C84 C38 N6 121.5(17) . . ?
N7 C39 C38 122.8(17) . . ?
N7 C39 H39 118.6 . . ?
C38 C39 H39 118.6 . . ?
N7 C40 H40A 110.1 . . ?
N7 C40 H40B 110.1 . . ?
N7 C40 C41 107.8(12) . . ?
H40A C40 H40B 108.5 . . ?
C41 C40 H40A 110.1 . . ?
C41 C40 H40B 110.1 . . ?
C42 C41 C40 127.4(16) . . ?
C42 C41 C81 115.9(18) . . ?
C81 C41 C40 116.7(15) . . ?
C41 C42 H42 119.0 . . ?
C43 C42 C41 122.0(17) . . ?
C43 C42 H42 119.0 . . ?
C42 C43 C44 116.5(17) . . ?
C50 C43 C42 121.7(18) . . ?
C50 C43 C44 121.7(17) . . ?
N8 C44 C43 109.0(13) . . ?
N8 C44 H44A 109.9 . . ?
N8 C44 H44B 109.9 . . ?
C43 C44 H44A 109.9 . . ?
C43 C44 H44B 109.9 . . ?
H44A C44 H44B 108.3 . . ?
N8 C45 H45 120.0 . . ?
C46 C45 N8 120.0(15) . . ?
C46 C45 H45 120.0 . . ?
C45 C46 N1 120.5(16) . . ?
C45 C46 C47 117.8(15) . . ?
C47 C46 N1 121.6(16) . . ?
C46 C47 H47 119.4 . . ?
C48 C47 C46 121.1(17) . . ?
C48 C47 H47 119.4 . . ?
C47 C48 H48 120.6 . . ?
C47 C48 C49 118.8(18) . . ?
C49 C48 H48 120.6 . . ?
N8 C49 C48 121.5(15) . . ?
N8 C49 H49 119.2 . . ?
C48 C49 H49 119.2 . . ?
C43 C50 H50 120.1 . . ?
C43 C50 C51 119.9(18) . . ?
C51 C50 H50 120.1 . . ?
C50 C51 C52 121.1(18) . . ?
C50 C51 C81 120.3(17) . . ?
C81 C51 C52 118.5(17) . . ?
N9 C52 C51 109.1(13) . . ?
N9 C52 H52A 109.9 . . ?
N9 C52 H52B 109.9 . . ?
C51 C52 H52A 109.9 . . ?
C51 C52 H52B 109.9 . . ?
H52A C52 H52B 108.3 . . ?
N9 C53 H53 119.0 . . ?
N9 C53 C54 121.9(16) . . ?
C54 C53 H53 119.0 . . ?
N10 C54 C78 120.6(16) . . ?
C53 C54 N10 121.1(16) . . ?
C53 C54 C78 118.3(14) . . ?
O9 C55 N10 119.7(15) . . ?
O9 C55 C56 128.8(16) . . ?
C56 C55 N10 111.5(15) . . ?
C57 C56 C55 123.0(14) . . ?
C57 C56 C68 121.5(14) . . ?
C68 C56 C55 115.3(14) . . ?
C56 C57 C58 122.1(13) . . ?
C56 C57 C66 120.6(13) . . ?
C58 C57 C66 117.1(14) . . ?
C59 C58 C57 120.0(15) . . ?
C60 C58 C57 117.4(15) . . ?
C60 C58 C59 122.3(16) . . ?
O10 C59 N10 117.9(16) . . ?
O10 C59 C58 126.9(17) . . ?
N10 C59 C58 115.2(15) . . ?
C58 C60 H60 118.3 . . ?
C58 C60 C61 123.4(18) . . ?
C61 C60 H60 118.3 . . ?
C60 C61 H61 117.9 . . ?
C62 C61 C60 124.2(19) . . ?
C62 C61 H61 117.9 . . ?
C61 C62 C63 125.4(18) . . ?
C61 C62 C66 117.2(17) . . ?
C66 C62 C63 117.0(17) . . ?
O11 C63 N11 118.1(15) . . ?
O11 C63 C62 124.3(16) . . ?
N11 C63 C62 117.5(16) . . ?
O12 C64 N11 124.2(16) . . ?
O12 C64 C65 121.6(16) . . ?
N11 C64 C65 114.0(16) . . ?
C66 C65 C64 115.2(14) . . ?
C67 C65 C64 119.2(15) . . ?
C67 C65 C66 125.6(15) . . ?
C62 C66 C57 120.0(15) . . ?
C62 C66 C65 126.7(15) . . ?
C65 C66 C57 113.2(15) . . ?
C65 C67 H67 120.6 . . ?
C65 C67 C68 118.9(16) . . ?
C68 C67 H67 120.6 . . ?
C56 C68 H68 120.3 . . ?
C67 C68 C56 119.4(15) . . ?
C67 C68 H68 120.3 . . ?
C70 C69 N11 118.4(16) . . ?
C70 C69 C77 121.7(15) . . ?
C77 C69 N11 119.3(15) . . ?
N12 C70 H70 120.4 . . ?
C69 C70 N12 119.2(16) . . ?
C69 C70 H70 120.4 . . ?
N12 C71 H71A 110.5 . . ?
N12 C71 H71B 110.5 . . ?
N12 C71 C72 106.1(12) . . ?
H71A C71 H71B 108.7 . . ?
C72 C71 H71A 110.5 . . ?
C72 C71 H71B 110.5 . . ?
C73 C72 C71 122.1(17) . . ?
C73 C72 C74 118.9(16) . . ?
C74 C72 C71 119.0(18) . . ?
C20 C73 H73 118.8 . . ?
C72 C73 C20 122.3(17) . . ?
C72 C73 H73 118.8 . . ?
C18 C74 H74 119.2 . . ?
C72 C74 C18 121.5(17) . . ?
C72 C74 H74 119.2 . . ?
N12 C75 H75 120.5 . . ?
C76 C75 N12 119.1(16) . . ?
C76 C75 H75 120.5 . . ?
C75 C76 H76 118.1 . . ?
C75 C76 C77 123.8(17) . . ?
C77 C76 H76 118.1 . . ?
C69 C77 H77 122.3 . . ?
C76 C77 C69 115.3(16) . . ?
C76 C77 H77 122.3 . . ?
C54 C78 H78 120.7 . . ?
C79 C78 C54 118.5(16) . . ?
C79 C78 H78 120.7 . . ?
C78 C79 H79 120.9 . . ?
C80 C79 C78 118.2(18) . . ?
C80 C79 H79 120.9 . . ?
N9 C80 C79 121.2(17) . . ?
N9 C80 H80 119.4 . . ?
C79 C80 H80 119.4 . . ?
C41 C81 H81 119.9 . . ?
C51 C81 C41 120.2(18) . . ?
C51 C81 H81 119.9 . . ?
N7 C82 H82 118.8 . . ?
C83 C82 N7 122.5(14) . . ?
C83 C82 H82 118.8 . . ?
C82 C83 H83 119.7 . . ?
C82 C83 C84 120.6(15) . . ?
C84 C83 H83 119.7 . . ?
C38 C84 H84 120.2 . . ?
C83 C84 C38 119.5(15) . . ?
C83 C84 H84 120.2 . . ?
C23 C85 H85 121.9 . . ?
C23 C85 C86 116.1(15) . . ?
C86 C85 H85 121.9 . . ?
C85 C86 H86 119.7 . . ?
C87 C86 C85 120.7(17) . . ?
C87 C86 H86 119.7 . . ?
N4 C87 C86 120.4(16) . . ?
N4 C87 H87 119.8 . . ?
C86 C87 H87 119.8 . . ?
N3 C88 H88 121.8 . . ?
N3 C88 C89 116.4(15) . . ?
C89 C88 H88 121.8 . . ?
C88 C89 H89 119.9 . . ?
C90 C89 C88 120.3(18) . . ?
C90 C89 H89 119.9 . . ?
C15 C90 C89 123.3(17) . . ?
C15 C90 H90 118.3 . . ?
C89 C90 H90 118.3 . . ?
H14A O14 H14B 109.5 . . ?
H15A O15 H15B 109.4 . . ?
H16A O16 H16B 109.5 . . ?

loop_
_geom_bond_atom_site_label_1
_geom_bond_atom_site_label_2
_geom_bond_distance
_geom_bond_site_symmetry_2
_geom_bond_publ_flag
O1 C1 1.22(2) . ?
O2 C2 1.198(18) . ?
O3 C9 1.17(2) . ?
O4 C10 1.20(2) . ?
O5 C24 1.223(18) . ?
O6 C28 1.185(18) . ?
O7 C32 1.14(2) . ?
O8 C33 1.182(18) . ?
O9 C55 1.16(2) . ?
O10 C59 1.156(19) . ?
O11 C63 1.168(19) . ?
O12 C64 1.16(2) . ?
N1 C1 1.38(2) . ?
N1 C2 1.44(2) . ?
N1 C46 1.422(19) . ?
N2 C9 1.43(2) . ?
N2 C10 1.45(2) . ?
N2 C15 1.45(2) . ?
N3 C16 1.339(19) . ?
N3 C17 1.460(19) . ?
N3 C88 1.40(2) . ?
N4 C21 1.52(2) . ?
N4 C22 1.421(19) . ?
N4 C87 1.32(2) . ?
N5 C23 1.454(18) . ?
N5 C24 1.429(19) . ?
N5 C28 1.43(2) . ?
N6 C32 1.43(2) . ?
N6 C33 1.46(2) . ?
N6 C38 1.453(19) . ?
N7 C39 1.333(19) . ?
N7 C40 1.440(19) . ?
N7 C82 1.40(2) . ?
N8 C44 1.52(2) . ?
N8 C45 1.39(2) . ?
N8 C49 1.29(2) . ?
N9 C52 1.49(2) . ?
N9 C53 1.316(19) . ?
N9 C80 1.36(2) . ?
N10 C54 1.421(19) . ?
N10 C55 1.51(2) . ?
N10 C59 1.42(2) . ?
N11 C63 1.43(2) . ?
N11 C64 1.38(2) . ?
N11 C69 1.45(2) . ?
N12 C70 1.38(2) . ?
N12 C71 1.48(2) . ?
N12 C75 1.41(2) . ?
C1 C5 1.48(2) . ?
C2 C3 1.45(2) . ?
C3 C4 1.38(2) . ?
C3 C14 1.39(2) . ?
C4 C5 1.42(2) . ?
C4 C12 1.44(2) . ?
C5 C6 1.43(2) . ?
C6 H6 0.9500 . ?
C6 C7 1.38(2) . ?
C7 H7 0.9500 . ?
C7 C8 1.38(2) . ?
C8 C9 1.52(2) . ?
C8 C12 1.34(2) . ?
C10 C11 1.48(2) . ?
C11 C12 1.43(2) . ?
C11 C13 1.37(2) . ?
C13 H13 0.9500 . ?
C13 C14 1.39(2) . ?
C14 H14 0.9500 . ?
C15 C16 1.46(2) . ?
C15 C90 1.33(2) . ?
C16 H16 0.9500 . ?
C17 H17A 0.9900 . ?
C17 H17B 0.9900 . ?
C17 C18 1.50(3) . ?
C18 C19 1.43(2) . ?
C18 C74 1.40(2) . ?
C19 H19 0.9500 . ?
C19 C20 1.39(2) . ?
C20 C21 1.51(3) . ?
C20 C73 1.38(2) . ?
C21 H21A 0.9900 . ?
C21 H21B 0.9900 . ?
C22 H22 0.9500 . ?
C22 C23 1.31(2) . ?
C23 C85 1.37(2) . ?
C24 C25 1.46(2) . ?
C25 C26 1.40(2) . ?
C25 C37 1.32(2) . ?
C26 C27 1.42(2) . ?
C26 C35 1.41(2) . ?
C27 C28 1.479(19) . ?
C27 C29 1.44(2) . ?
C29 H29 0.9500 . ?
C29 C30 1.38(2) . ?
C30 H30 0.9500 . ?
C30 C31 1.33(2) . ?
C31 C32 1.54(3) . ?
C31 C35 1.44(2) . ?
C33 C34 1.479(19) . ?
C34 C35 1.37(2) . ?
C34 C36 1.41(2) . ?
C36 H36 0.9500 . ?
C36 C37 1.42(2) . ?
C37 H37 0.9500 . ?
C38 C39 1.37(2) . ?
C38 C84 1.38(2) . ?
C39 H39 0.9500 . ?
C40 H40A 0.9900 . ?
C40 H40B 0.9900 . ?
C40 C41 1.49(3) . ?
C41 C42 1.37(2) . ?
C41 C81 1.44(2) . ?
C42 H42 0.9500 . ?
C42 C43 1.37(2) . ?
C43 C44 1.58(3) . ?
C43 C50 1.35(2) . ?
C44 H44A 0.9900 . ?
C44 H44B 0.9900 . ?
C45 H45 0.9500 . ?
C45 C46 1.36(2) . ?
C46 C47 1.38(2) . ?
C47 H47 0.9500 . ?
C47 C48 1.35(2) . ?
C48 H48 0.9500 . ?
C48 C49 1.36(2) . ?
C49 H49 0.9500 . ?
C50 H50 0.9500 . ?
C50 C51 1.36(3) . ?
C51 C52 1.53(2) . ?
C51 C81 1.39(3) . ?
C52 H52A 0.9900 . ?
C52 H52B 0.9900 . ?
C53 H53 0.9500 . ?
C53 C54 1.37(2) . ?
C54 C78 1.44(2) . ?
C55 C56 1.46(2) . ?
C56 C57 1.39(2) . ?
C56 C68 1.40(2) . ?
C57 C58 1.46(2) . ?
C57 C66 1.47(2) . ?
C58 C59 1.46(2) . ?
C58 C60 1.29(2) . ?
C60 H60 0.9500 . ?
C60 C61 1.42(3) . ?
C61 H61 0.9500 . ?
C61 C62 1.28(2) . ?
C62 C63 1.45(2) . ?
C62 C66 1.41(2) . ?
C64 C65 1.58(2) . ?
C65 C66 1.45(2) . ?
C65 C67 1.35(2) . ?
C67 H67 0.9500 . ?
C67 C68 1.40(2) . ?
C68 H68 0.9500 . ?
C69 C70 1.35(2) . ?
C69 C77 1.42(2) . ?
C70 H70 0.9500 . ?
C71 H71A 0.9900 . ?
C71 H71B 0.9900 . ?
C71 C72 1.53(2) . ?
C72 C73 1.37(2) . ?
C72 C74 1.39(2) . ?
C73 H73 0.9500 . ?
C74 H74 0.9500 . ?
C75 H75 0.9500 . ?
C75 C76 1.30(2) . ?
C76 H76 0.9500 . ?
C76 C77 1.42(2) . ?
C77 H77 0.9500 . ?
C78 H78 0.9500 . ?
C78 C79 1.42(2) . ?
C79 H79 0.9500 . ?
C79 C80 1.38(2) . ?
C80 H80 0.9500 . ?
C81 H81 0.9500 . ?
C82 H82 0.9500 . ?
C82 C83 1.31(2) . ?
C83 H83 0.9500 . ?
C83 C84 1.35(2) . ?
C84 H84 0.9500 . ?
C85 H85 0.9500 . ?
C85 C86 1.40(2) . ?
C86 H86 0.9500 . ?
C86 C87 1.35(2) . ?
C87 H87 0.9500 . ?
C88 H88 0.9500 . ?
C88 C89 1.40(2) . ?
C89 H89 0.9500 . ?
C89 C90 1.37(2) . ?
C90 H90 0.9500 . ?
O14 H14A 0.8695 . ?
O14 H14B 0.8701 . ?
O15 H15A 0.8698 . ?
O15 H15B 0.8702 . ?
O16 H16A 0.8702 . ?
O16 H16B 0.8700 . ?

loop_
_smtbx_masks_void_nr
_smtbx_masks_void_average_x
_smtbx_masks_void_average_y
_smtbx_masks_void_average_z
_smtbx_masks_void_volume
_smtbx_masks_void_count_electrons
_smtbx_masks_void_content
1 0.000 0.293 0.000 721.6 243.0 ?
2 0.235 0.443 0.685 20.8 0.0 ?
3 0.275 -0.010 0.706 12.5 1.2 ?
4 0.410 0.971 0.903 8.5 0.0 ?
5 0.590 0.471 0.097 8.5 0.0 ?
6 0.765 0.943 0.315 20.8 0.0 ?
7 0.725 0.490 0.294 12.5 1.2 ?
